data_4082329
loop_
_publ_author_name
'Chilleck, Maren A.'
'Braun, Thomas'
'Braun, Beatrice'
'Mebs, Stefan'

_publ_section_title
;
 Neutral and Cationic Zinc Complexes with N- and S-Donor-Functionalized
 Cyclopentadienyl Ligands
;
_journal_issue 2
_journal_name_full Organometallics
_journal_page_first 551
_journal_paper_doi 10.1021/om401076g
_journal_volume 33
_journal_year 2014
_chemical_formula_moiety 'C24 H38 S2 Zn'
_chemical_formula_sum 'C24 H38 S2 Zn'
_chemical_formula_weight 456.03
_chemical_name_systematic
; 
 ? 
;
_space_group_IT_number 13
_symmetry_cell_setting monoclinic
_symmetry_space_group_name_Hall '-P 2yc'
_symmetry_space_group_name_H-M 'P 1 2/c 1'
_atom_sites_solution_hydrogens geom
_atom_sites_solution_primary direct
_atom_sites_solution_secondary difmap
_audit_creation_method SHELXL-97
_cell_angle_alpha 90.00
_cell_angle_beta 135.000(5)
_cell_angle_gamma 90.00
_cell_formula_units_Z 4
_cell_length_a 17.126(3)
_cell_length_b 8.1375(14)
_cell_length_c 24.219(2)
_cell_measurement_reflns_used 9664
_cell_measurement_temperature 100(2)
_cell_measurement_theta_max 67.37
_cell_measurement_theta_min 2.58
_cell_volume 2386.6(7)
_computing_cell_refinement 'Bruker SAINT'
_computing_data_collection 'Bruker APEX2'
_computing_data_reduction 'Bruker SAINT'
_computing_structure_refinement 'SHELXL-97 (Sheldrick, 2008)'
_computing_structure_solution 'SHELXS-97 (Sheldrick, 2008)'
_diffrn_ambient_temperature 100(2)
_diffrn_measured_fraction_theta_full 0.963
_diffrn_measured_fraction_theta_max 0.958
_diffrn_measurement_device_type 'Bruker D8 VENTURE'
_diffrn_measurement_method '\f and \w scans'
_diffrn_radiation_monochromator graphite
_diffrn_radiation_source 'fine-focus sealed tube'
_diffrn_radiation_type CuK\a
_diffrn_radiation_wavelength 1.54178
_diffrn_reflns_av_R_equivalents 0.0454
_diffrn_reflns_av_sigmaI/netI 0.0371
_diffrn_reflns_limit_h_max 17
_diffrn_reflns_limit_h_min -20
_diffrn_reflns_limit_k_max 9
_diffrn_reflns_limit_k_min -9
_diffrn_reflns_limit_l_max 28
_diffrn_reflns_limit_l_min -20
_diffrn_reflns_number 42159
_diffrn_reflns_theta_full 67.679
_diffrn_reflns_theta_max 67.96
_diffrn_reflns_theta_min 3.65
_exptl_absorpt_coefficient_mu 3.086
_exptl_absorpt_correction_T_max 0.9409
_exptl_absorpt_correction_T_min 0.5246
_exptl_absorpt_correction_type empirical
_exptl_absorpt_process_details SADABS
_exptl_crystal_colour yellow
_exptl_crystal_density_diffrn 1.269
_exptl_crystal_density_method 'not measured'
_exptl_crystal_description plate
_exptl_crystal_F_000 976
_exptl_crystal_size_max 0.24
_exptl_crystal_size_mid 0.16
_exptl_crystal_size_min 0.02
_refine_diff_density_max 0.766
_refine_diff_density_min -1.015
_refine_diff_density_rms 0.141
_refine_ls_extinction_method none
_refine_ls_goodness_of_fit_ref 1.287
_refine_ls_hydrogen_treatment constr
_refine_ls_matrix_type full
_refine_ls_number_parameters 255
_refine_ls_number_reflns 4168
_refine_ls_number_restraints 0
_refine_ls_restrained_S_all 1.287
_refine_ls_R_factor_all 0.0657
_refine_ls_R_factor_gt 0.0638
_refine_ls_shift/su_max 0.000
_refine_ls_shift/su_mean 0.000
_refine_ls_structure_factor_coef Fsqd
_refine_ls_weighting_details 'calc w=1/[\s^2^(Fo^2^)+(0.0228P)^2^+21.3773P] where P=(Fo^2^+2Fc^2^)/3'
_refine_ls_weighting_scheme calc
_refine_ls_wR_factor_gt 0.1835
_refine_ls_wR_factor_ref 0.1842
_reflns_number_gt 4033
_reflns_number_total 4168
_reflns_threshold_expression >2sigma(I)
_cod_data_source_file om401076g_si_002.cif
_cod_data_source_block complex8_cm632
_cod_depositor_comments
;
The following automatic conversions were performed:

'_symmetry_cell_setting' value 'Monoclinic' changed to 'monoclinic'
according to
/usr/data/users/saulius/automatic-downloads/current/ACS/lib/dictionaries/cif_core.dic
dictionary named 'cif_core.dic' version 2.4.2 from 2011-04-26.

Automatic conversion script
Id: cif_fix_values 2281 2013-09-26 08:29:07Z andrius 
;
_cod_original_cell_volume 2386.6(6)
_cod_original_sg_symbol_H-M P2/c
_cod_database_code 4082329

loop_
_symmetry_equiv_pos_as_xyz
'x, y, z'
'-x, y, -z+1/2'
'-x, -y, -z'
'x, -y, z-1/2'

loop_
_atom_site_label
_atom_site_type_symbol
_atom_site_fract_x
_atom_site_fract_y
_atom_site_fract_z
_atom_site_U_iso_or_equiv
_atom_site_adp_type
_atom_site_occupancy
_atom_site_symmetry_multiplicity
_atom_site_calc_flag
_atom_site_refinement_flags
Zn1 Zn 0.5000 0.39413(13) 0.2500 0.0161(3) Uani 1 2 d S
S1 S 0.60353(13) 0.61686(19) 0.34955(9) 0.0230(4) Uani 1 1 d .
C1 C 0.4955(5) 0.6881(7) 0.3420(4) 0.0239(13) Uani 1 1 d .
H1A H 0.5296 0.7576 0.3879 0.029 Uiso 1 1 calc R
H1B H 0.4436 0.7580 0.2949 0.029 Uiso 1 1 calc R
C2 C 0.4293(5) 0.5500(8) 0.3372(4) 0.0241(13) Uani 1 1 d .
H2A H 0.4815 0.4797 0.3840 0.029 Uiso 1 1 calc R
H2B H 0.3785 0.6007 0.3390 0.029 Uiso 1 1 calc R
C3 C 0.3632(5) 0.4432(7) 0.2667(3) 0.0186(12) Uani 1 1 d .
C4 C 0.4011(5) 0.2867(7) 0.2626(3) 0.0182(12) Uani 1 1 d .
C5 C 0.3082(5) 0.2268(7) 0.1836(3) 0.0185(12) Uani 1 1 d .
C6 C 0.2239(5) 0.3429(8) 0.1431(4) 0.0219(13) Uani 1 1 d .
C7 C 0.2582(5) 0.4755(7) 0.1936(4) 0.0214(13) Uani 1 1 d .
C8 C 0.1919(6) 0.6309(8) 0.1693(4) 0.0301(15) Uani 1 1 d .
H8A H 0.2169 0.6856 0.2156 0.045 Uiso 1 1 calc R
H8B H 0.1135 0.6030 0.1335 0.045 Uiso 1 1 calc R
H8C H 0.2024 0.7046 0.1430 0.045 Uiso 1 1 calc R
C9 C 0.1127(5) 0.3281(10) 0.0589(4) 0.0342(16) Uani 1 1 d .
H9A H 0.1171 0.2446 0.0321 0.051 Uiso 1 1 calc R
H9B H 0.0927 0.4342 0.0325 0.051 Uiso 1 1 calc R
H9C H 0.0564 0.2962 0.0578 0.051 Uiso 1 1 calc R
C10 C 0.3014(6) 0.0586(8) 0.1540(4) 0.0269(14) Uani 1 1 d .
H10A H 0.2405 -0.0033 0.1403 0.040 Uiso 1 1 calc R
H10B H 0.3709 -0.0003 0.1948 0.040 Uiso 1 1 calc R
H10C H 0.2883 0.0702 0.1077 0.040 Uiso 1 1 calc R
C11 C 0.4765(5) 0.1701(8) 0.3310(3) 0.0217(13) Uani 1 1 d .
H11A H 0.4362 0.1207 0.3418 0.033 Uiso 1 1 calc R
H11B H 0.5405 0.2307 0.3771 0.033 Uiso 1 1 calc R
H11C H 0.5016 0.0834 0.3185 0.033 Uiso 1 1 calc R
C12 C 0.7016(6) 0.5305(10) 0.4461(4) 0.0348(17) Uani 1 1 d .
H12A H 0.7299 0.6172 0.4845 0.052 Uiso 1 1 calc R
H12B H 0.7630 0.4817 0.4561 0.052 Uiso 1 1 calc R
H12C H 0.6655 0.4455 0.4503 0.052 Uiso 1 1 calc R
Zn2 Zn 0.0000 0.21163(13) 0.2500 0.0161(3) Uani 1 2 d S
S2 S -0.10257(12) -0.00971(18) 0.24951(8) 0.0221(3) Uani 1 1 d .
C13 C 0.0051(5) -0.0723(8) 0.3509(4) 0.0265(14) Uani 1 1 d .
H13A H -0.0287 -0.1374 0.3641 0.032 Uiso 1 1 calc R
H13B H 0.0575 -0.1448 0.3572 0.032 Uiso 1 1 calc R
C14 C 0.0697(5) 0.0706(8) 0.4087(4) 0.0270(14) Uani 1 1 d .
H14A H 0.0169 0.1451 0.4009 0.032 Uiso 1 1 calc R
H14B H 0.1201 0.0263 0.4624 0.032 Uiso 1 1 calc R
C15 C 0.1361(5) 0.1686(8) 0.4016(3) 0.0191(12) Uani 1 1 d .
C16 C 0.1036(5) 0.3231(7) 0.3608(3) 0.0186(12) Uani 1 1 d .
C17 C 0.1985(5) 0.3741(7) 0.3741(3) 0.0209(13) Uani 1 1 d .
C18 C 0.2784(5) 0.2533(8) 0.4163(3) 0.0210(13) Uani 1 1 d .
C19 C 0.2403(5) 0.1247(8) 0.4328(3) 0.0216(13) Uani 1 1 d .
C20 C 0.3018(6) -0.0323(9) 0.4734(4) 0.0334(16) Uani 1 1 d .
H20A H 0.2808 -0.0774 0.4990 0.050 Uiso 1 1 calc R
H20B H 0.3814 -0.0106 0.5127 0.050 Uiso 1 1 calc R
H20C H 0.2834 -0.1116 0.4352 0.050 Uiso 1 1 calc R
C21 C 0.3898(5) 0.2583(10) 0.4444(4) 0.0340(16) Uani 1 1 d .
H21A H 0.3829 0.3111 0.4047 0.051 Uiso 1 1 calc R
H21B H 0.4175 0.1460 0.4535 0.051 Uiso 1 1 calc R
H21C H 0.4415 0.3210 0.4931 0.051 Uiso 1 1 calc R
C22 C 0.2095(6) 0.5361(8) 0.3517(4) 0.0340(16) Uani 1 1 d .
H22A H 0.2767 0.5910 0.3983 0.051 Uiso 1 1 calc R
H22B H 0.1452 0.6044 0.3282 0.051 Uiso 1 1 calc R
H22C H 0.2140 0.5197 0.3139 0.051 Uiso 1 1 calc R
C23 C 0.0292(5) 0.4474(8) 0.3529(4) 0.0266(14) Uani 1 1 d .
H23A H -0.0380 0.3922 0.3321 0.040 Uiso 1 1 calc R
H23B H 0.0094 0.5356 0.3173 0.040 Uiso 1 1 calc R
H23C H 0.0685 0.4940 0.4043 0.040 Uiso 1 1 calc R
C24 C -0.2020(5) 0.0812(9) 0.2467(4) 0.0318(16) Uani 1 1 d .
H24A H -0.2223 0.0008 0.2649 0.048 Uiso 1 1 calc R
H24B H -0.2681 0.1137 0.1930 0.048 Uiso 1 1 calc R
H24C H -0.1694 0.1782 0.2806 0.048 Uiso 1 1 calc R

loop_
_atom_site_aniso_label
_atom_site_aniso_U_11
_atom_site_aniso_U_22
_atom_site_aniso_U_33
_atom_site_aniso_U_23
_atom_site_aniso_U_13
_atom_site_aniso_U_12
Zn1 0.0189(6) 0.0143(5) 0.0152(5) 0.000 0.0121(5) 0.000
S1 0.0267(8) 0.0235(8) 0.0227(8) -0.0098(6) 0.0188(7) -0.0097(6)
C1 0.031(4) 0.018(3) 0.027(3) -0.006(3) 0.022(3) -0.003(3)
C2 0.031(4) 0.023(3) 0.028(3) -0.003(3) 0.024(3) -0.003(3)
C3 0.023(3) 0.017(3) 0.023(3) 0.001(2) 0.019(3) -0.002(2)
C4 0.020(3) 0.015(3) 0.023(3) 0.005(2) 0.016(3) 0.002(2)
C5 0.021(3) 0.015(3) 0.019(3) 0.000(2) 0.014(3) -0.002(2)
C6 0.019(3) 0.021(3) 0.021(3) 0.004(2) 0.013(3) -0.002(2)
C7 0.021(3) 0.015(3) 0.029(3) 0.006(3) 0.018(3) 0.001(2)
C8 0.030(4) 0.021(3) 0.043(4) 0.012(3) 0.026(3) 0.009(3)
C9 0.025(4) 0.044(4) 0.023(3) 0.008(3) 0.013(3) -0.001(3)
C10 0.035(4) 0.021(3) 0.031(3) -0.009(3) 0.026(3) -0.008(3)
C11 0.020(3) 0.022(3) 0.019(3) 0.007(2) 0.012(3) 0.002(3)
C12 0.026(4) 0.045(4) 0.020(3) -0.009(3) 0.012(3) 0.001(3)
Zn2 0.0206(6) 0.0134(5) 0.0137(5) 0.000 0.0119(5) 0.000
S2 0.0238(8) 0.0205(7) 0.0200(7) -0.0011(6) 0.0148(7) -0.0051(6)
C13 0.026(3) 0.021(3) 0.025(3) 0.007(3) 0.015(3) -0.001(3)
C14 0.026(3) 0.033(4) 0.016(3) 0.003(3) 0.013(3) -0.005(3)
C15 0.021(3) 0.025(3) 0.009(3) -0.002(2) 0.010(3) -0.003(3)
C16 0.023(3) 0.020(3) 0.012(3) -0.001(2) 0.012(3) -0.001(2)
C17 0.023(3) 0.022(3) 0.015(3) -0.006(2) 0.012(3) -0.006(3)
C18 0.021(3) 0.027(3) 0.013(3) -0.004(2) 0.012(3) -0.004(3)
C19 0.024(3) 0.023(3) 0.012(3) -0.001(2) 0.010(3) -0.001(3)
C20 0.032(4) 0.030(4) 0.023(3) 0.006(3) 0.014(3) 0.008(3)
C21 0.025(4) 0.049(4) 0.025(3) -0.005(3) 0.017(3) -0.003(3)
C22 0.039(4) 0.026(4) 0.027(3) -0.001(3) 0.019(3) -0.007(3)
C23 0.028(4) 0.025(3) 0.018(3) -0.007(3) 0.013(3) 0.003(3)
C24 0.025(4) 0.041(4) 0.033(4) 0.011(3) 0.022(3) 0.004(3)

loop_
_atom_type_symbol
_atom_type_description
_atom_type_scat_dispersion_real
_atom_type_scat_dispersion_imag
_atom_type_scat_source
C C 0.0181 0.0091 'International Tables Vol C Tables 4.2.6.8 and 6.1.1.4'
H H 0.0000 0.0000 'International Tables Vol C Tables 4.2.6.8 and 6.1.1.4'
S S 0.3331 0.5567 'International Tables Vol C Tables 4.2.6.8 and 6.1.1.4'
Zn Zn -1.5491 0.6778 'International Tables Vol C Tables 4.2.6.8 and 6.1.1.4'

loop_
_geom_angle_atom_site_label_1
_geom_angle_atom_site_label_2
_geom_angle_atom_site_label_3
_geom_angle
_geom_angle_site_symmetry_1
_geom_angle_site_symmetry_3
C4 Zn1 C4 131.0(3) . 2_655
C4 Zn1 S1 110.29(16) . 2_655
C4 Zn1 S1 104.86(17) 2_655 2_655
C4 Zn1 S1 104.87(17) . .
C4 Zn1 S1 110.29(16) 2_655 .
S1 Zn1 S1 86.54(8) 2_655 .
C12 S1 C1 101.8(3) . .
C12 S1 Zn1 110.2(2) . .
C1 S1 Zn1 99.0(2) . .
C2 C1 S1 114.6(4) . .
C2 C1 H1A 108.6 . .
S1 C1 H1A 108.6 . .
C2 C1 H1B 108.6 . .
S1 C1 H1B 108.6 . .
H1A C1 H1B 107.6 . .
C3 C2 C1 115.7(5) . .
C3 C2 H2A 108.4 . .
C1 C2 H2A 108.4 . .
C3 C2 H2B 108.4 . .
C1 C2 H2B 108.4 . .
H2A C2 H2B 107.4 . .
C7 C3 C4 108.4(5) . .
C7 C3 C2 126.7(6) . .
C4 C3 C2 124.9(5) . .
C5 C4 C3 104.8(5) . .
C5 C4 C11 121.5(5) . .
C3 C4 C11 123.1(5) . .
C5 C4 Zn1 101.1(4) . .
C3 C4 Zn1 95.1(3) . .
C11 C4 Zn1 105.5(4) . .
C6 C5 C4 108.9(5) . .
C6 C5 C10 126.0(6) . .
C4 C5 C10 124.9(5) . .
C5 C6 C7 108.7(5) . .
C5 C6 C9 125.7(6) . .
C7 C6 C9 125.6(6) . .
C3 C7 C6 109.2(5) . .
C3 C7 C8 126.4(6) . .
C6 C7 C8 124.3(6) . .
C7 C8 H8A 109.5 . .
C7 C8 H8B 109.5 . .
H8A C8 H8B 109.5 . .
C7 C8 H8C 109.5 . .
H8A C8 H8C 109.5 . .
H8B C8 H8C 109.5 . .
C6 C9 H9A 109.5 . .
C6 C9 H9B 109.5 . .
H9A C9 H9B 109.5 . .
C6 C9 H9C 109.5 . .
H9A C9 H9C 109.5 . .
H9B C9 H9C 109.5 . .
C5 C10 H10A 109.5 . .
C5 C10 H10B 109.5 . .
H10A C10 H10B 109.5 . .
C5 C10 H10C 109.5 . .
H10A C10 H10C 109.5 . .
H10B C10 H10C 109.5 . .
C4 C11 H11A 109.5 . .
C4 C11 H11B 109.5 . .
H11A C11 H11B 109.5 . .
C4 C11 H11C 109.5 . .
H11A C11 H11C 109.5 . .
H11B C11 H11C 109.5 . .
S1 C12 H12A 109.5 . .
S1 C12 H12B 109.5 . .
H12A C12 H12B 109.5 . .
S1 C12 H12C 109.5 . .
H12A C12 H12C 109.5 . .
H12B C12 H12C 109.5 . .
C16 Zn2 C16 129.0(3) 2 .
C16 Zn2 S2 105.75(16) 2 2
C16 Zn2 S2 110.27(17) . 2
C16 Zn2 S2 110.27(17) 2 .
C16 Zn2 S2 105.75(16) . .
S2 Zn2 S2 88.29(8) 2 .
C13 S2 C24 101.2(3) . .
C13 S2 Zn2 99.0(2) . .
C24 S2 Zn2 110.1(2) . .
C14 C13 S2 114.2(4) . .
C14 C13 H13A 108.7 . .
S2 C13 H13A 108.7 . .
C14 C13 H13B 108.7 . .
S2 C13 H13B 108.7 . .
H13A C13 H13B 107.6 . .
C15 C14 C13 114.7(5) . .
C15 C14 H14A 108.6 . .
C13 C14 H14A 108.6 . .
C15 C14 H14B 108.6 . .
C13 C14 H14B 108.6 . .
H14A C14 H14B 107.6 . .
C19 C15 C16 108.4(5) . .
C19 C15 C14 125.7(6) . .
C16 C15 C14 125.9(6) . .
C15 C16 C17 105.3(5) . .
C15 C16 C23 122.9(5) . .
C17 C16 C23 122.2(5) . .
C15 C16 Zn2 93.8(4) . .
C17 C16 Zn2 101.8(4) . .
C23 C16 Zn2 104.4(4) . .
C18 C17 C16 108.9(5) . .
C18 C17 C22 125.9(6) . .
C16 C17 C22 125.0(6) . .
C17 C18 C19 108.6(5) . .
C17 C18 C21 126.2(6) . .
C19 C18 C21 125.1(6) . .
C15 C19 C18 108.7(5) . .
C15 C19 C20 127.2(6) . .
C18 C19 C20 124.1(6) . .
C19 C20 H20A 109.5 . .
C19 C20 H20B 109.5 . .
H20A C20 H20B 109.5 . .
C19 C20 H20C 109.5 . .
H20A C20 H20C 109.5 . .
H20B C20 H20C 109.5 . .
C18 C21 H21A 109.5 . .
C18 C21 H21B 109.5 . .
H21A C21 H21B 109.5 . .
C18 C21 H21C 109.5 . .
H21A C21 H21C 109.5 . .
H21B C21 H21C 109.5 . .
C17 C22 H22A 109.5 . .
C17 C22 H22B 109.5 . .
H22A C22 H22B 109.5 . .
C17 C22 H22C 109.5 . .
H22A C22 H22C 109.5 . .
H22B C22 H22C 109.5 . .
C16 C23 H23A 109.5 . .
C16 C23 H23B 109.5 . .
H23A C23 H23B 109.5 . .
C16 C23 H23C 109.5 . .
H23A C23 H23C 109.5 . .
H23B C23 H23C 109.5 . .
S2 C24 H24A 109.5 . .
S2 C24 H24B 109.5 . .
H24A C24 H24B 109.5 . .
S2 C24 H24C 109.5 . .
H24A C24 H24C 109.5 . .
H24B C24 H24C 109.5 . .

loop_
_geom_bond_atom_site_label_1
_geom_bond_atom_site_label_2
_geom_bond_distance
_geom_bond_site_symmetry_2
Zn1 C4 2.110(6) .
Zn1 C4 2.111(6) 2_655
Zn1 S1 2.4892(16) 2_655
Zn1 S1 2.4892(16) .
S1 C12 1.796(7) .
S1 C1 1.820(6) .
C1 C2 1.541(8) .
C1 H1A 0.9900 .
C1 H1B 0.9900 .
C2 C3 1.490(8) .
C2 H2A 0.9900 .
C2 H2B 0.9900 .
C3 C7 1.391(8) .
C3 C4 1.464(8) .
C4 C5 1.458(8) .
C4 C11 1.513(8) .
C5 C6 1.391(8) .
C5 C10 1.510(8) .
C6 C7 1.412(9) .
C6 C9 1.519(9) .
C7 C8 1.512(8) .
C8 H8A 0.9800 .
C8 H8B 0.9800 .
C8 H8C 0.9800 .
C9 H9A 0.9800 .
C9 H9B 0.9800 .
C9 H9C 0.9800 .
C10 H10A 0.9800 .
C10 H10B 0.9800 .
C10 H10C 0.9800 .
C11 H11A 0.9800 .
C11 H11B 0.9800 .
C11 H11C 0.9800 .
C12 H12A 0.9800 .
C12 H12B 0.9800 .
C12 H12C 0.9800 .
Zn2 C16 2.107(6) 2
Zn2 C16 2.107(6) .
Zn2 S2 2.5100(16) 2
Zn2 S2 2.5101(16) .
S2 C13 1.812(6) .
S2 C24 1.813(7) .
C13 C14 1.532(9) .
C13 H13A 0.9900 .
C13 H13B 0.9900 .
C14 C15 1.493(8) .
C14 H14A 0.9900 .
C14 H14B 0.9900 .
C15 C19 1.406(9) .
C15 C16 1.446(8) .
C16 C17 1.474(8) .
C16 C23 1.530(8) .
C17 C18 1.380(9) .
C17 C22 1.488(9) .
C18 C19 1.431(9) .
C18 C21 1.507(9) .
C19 C20 1.498(9) .
C20 H20A 0.9800 .
C20 H20B 0.9800 .
C20 H20C 0.9800 .
C21 H21A 0.9800 .
C21 H21B 0.9800 .
C21 H21C 0.9800 .
C22 H22A 0.9800 .
C22 H22B 0.9800 .
C22 H22C 0.9800 .
C23 H23A 0.9800 .
C23 H23B 0.9800 .
C23 H23C 0.9800 .
C24 H24A 0.9800 .
C24 H24B 0.9800 .
C24 H24C 0.9800 .
